data_7014602
loop_
_publ_author_name
'Sapchenko, Sergey A.'
'Samsonenko, Denis G.'
'Dybtsev, Danil N.'
'Melgunov, Maxim S.'
'Fedin, Vladimir P.'

_publ_section_title
;
 Microporous sensor: gas sorption, guest exchange and guest-dependant
 luminescence of metal-organic framework.
;
_journal_issue 10
_journal_name_full 'Dalton transactions (Cambridge, England : 2003)'
_journal_page_first 2196
_journal_page_last 2203
_journal_paper_doi 10.1039/c0dt00999g
_journal_volume 40
_journal_year 2011
_chemical_formula_structural '(Zn4 (C3 H7 N O) (C6 H12 N4)2 (C12 H6 O4)4) . 4(Fe (C5 H5)2)'
_chemical_formula_sum 'C103 H95 Fe4 N9 O17 Zn4'
_chemical_formula_weight 2215.76
_chemical_name_systematic
;
?
;
_space_group_IT_number 9
_symmetry_cell_setting monoclinic
_symmetry_space_group_name_Hall 'C -2yc'
_symmetry_space_group_name_H-M 'C 1 c 1'
_atom_sites_solution_hydrogens geom
_atom_sites_solution_primary direct
_atom_sites_solution_secondary difmap
_audit_creation_method SHELXL-97
_cell_angle_alpha 90.00
_cell_angle_beta 96.306(1)
_cell_angle_gamma 90.00
_cell_formula_units_Z 4
_cell_length_a 24.6659(7)
_cell_length_b 31.3085(12)
_cell_length_c 12.2751(5)
_cell_measurement_reflns_used 9624
_cell_measurement_temperature 130(2)
_cell_measurement_theta_max 27.01
_cell_measurement_theta_min 2.60
_cell_volume 9422.1(6)
_computing_cell_refinement 'SAINT (Bruker-AXS, 2004)'
_computing_data_collection 'APEX2 (Bruker-AXS, 2004)'
_computing_data_reduction 'SAINT (Bruker-AXS, 2004)'
_computing_molecular_graphics 'SHELXTL (Bruker-AXS, 2004)'
_computing_publication_material 'CIFTAB-97 (Sheldrick, 1998)'
_computing_structure_refinement 'SHELXL-97 (Sheldrick, 1998)'
_computing_structure_solution 'SHELXS-97 (Sheldrick, 1998)'
_diffrn_ambient_temperature 130(2)
_diffrn_detector_area_resol_mean 25
_diffrn_measured_fraction_theta_full 0.998
_diffrn_measured_fraction_theta_max 0.995
_diffrn_measurement_device_type 'Bruker Nonius X8Apex CCD'
_diffrn_measurement_method '\f scans'
_diffrn_radiation_monochromator graphite
_diffrn_radiation_probe x-ray
_diffrn_radiation_source 'fine-focus sealed tube'
_diffrn_radiation_type MoK\a
_diffrn_radiation_wavelength 0.71073
_diffrn_reflns_av_R_equivalents 0.0335
_diffrn_reflns_av_sigmaI/netI 0.0513
_diffrn_reflns_limit_h_max 18
_diffrn_reflns_limit_h_min -31
_diffrn_reflns_limit_k_max 40
_diffrn_reflns_limit_k_min -40
_diffrn_reflns_limit_l_max 15
_diffrn_reflns_limit_l_min -15
_diffrn_reflns_number 36506
_diffrn_reflns_theta_full 25.00
_diffrn_reflns_theta_max 27.53
_diffrn_reflns_theta_min 2.12
_diffrn_standards_decay_% 0
_diffrn_standards_interval_count 0
_diffrn_standards_interval_time 0
_diffrn_standards_number 0
_exptl_absorpt_coefficient_mu 1.672
_exptl_absorpt_correction_T_max 0.9064
_exptl_absorpt_correction_T_min 0.8641
_exptl_absorpt_correction_type multi-scan
_exptl_absorpt_process_details 'SADABS (Bruker-AXS, 2004)'
_exptl_crystal_colour yellow
_exptl_crystal_density_diffrn 1.562
_exptl_crystal_density_method 'not measured'
_exptl_crystal_description block
_exptl_crystal_F_000 4544
_exptl_crystal_size_max 0.09
_exptl_crystal_size_mid 0.08
_exptl_crystal_size_min 0.06
_refine_diff_density_max 0.811
_refine_diff_density_min -0.850
_refine_diff_density_rms 0.073
_refine_ls_abs_structure_details 'Flack H D (1983), Acta Cryst. A39, 876-881'
_refine_ls_abs_structure_Flack 0.488(7)
_refine_ls_extinction_coef 0
_refine_ls_extinction_method none
_refine_ls_goodness_of_fit_ref 1.023
_refine_ls_hydrogen_treatment constr
_refine_ls_matrix_type full
_refine_ls_number_parameters 1335
_refine_ls_number_reflns 17100
_refine_ls_number_restraints 338
_refine_ls_restrained_S_all 1.024
_refine_ls_R_factor_all 0.0482
_refine_ls_R_factor_gt 0.0349
_refine_ls_shift/su_max 0.002
_refine_ls_shift/su_mean 0.000
_refine_ls_structure_factor_coef Fsqd
_refine_ls_weighting_details 'calc w=1/[\s^2^(Fo^2^)+(0.0284P)^2^+4.6880P] where P=(Fo^2^+2Fc^2^)/3'
_refine_ls_weighting_scheme calc
_refine_ls_wR_factor_gt 0.0672
_refine_ls_wR_factor_ref 0.0706
_reflns_number_gt 14533
_reflns_number_total 17100
_reflns_threshold_expression >2\s(I)
_cod_data_source_file C0DT00999G.TXT
_cod_data_source_block compound4
_cod_depositor_comments
;
The following automatic conversions were performed:
'_symmetry_cell_setting' value 'Monoclinic' changed to 'monoclinic'
according to '/home/saulius/struct/CIF-dictionaries/cif_core.dic'
dictionary named 'cif_core.dic' version 2.4.1 from 2010-06-29.

Automatic conversion script
Id: cif_fix_enum 1555 2011-01-17 13:19:09Z saulius 
;
_cod_original_sg_symbol_H-M 'C c'
_cod_database_code 7014602

loop_
_symmetry_equiv_pos_as_xyz
'x, y, z'
'x, -y, z+1/2'
'x+1/2, y+1/2, z'
'x+1/2, -y+1/2, z+1/2'

loop_
_atom_site_label
_atom_site_type_symbol
_atom_site_fract_x
_atom_site_fract_y
_atom_site_fract_z
_atom_site_U_iso_or_equiv
_atom_site_adp_type
_atom_site_occupancy
_atom_site_symmetry_multiplicity
_atom_site_calc_flag
_atom_site_refinement_flags
_atom_site_disorder_assembly
_atom_site_disorder_group
Zn1 Zn 0.138766(16) 0.744858(13) 0.18676(3) 0.01198(9) Uani 1 1 d . . .
Zn2 Zn 0.088562(16) 0.755778(13) 0.38620(3) 0.01207(9) Uani 1 1 d . . .
Zn3 Zn 0.432659(17) 0.631285(13) 0.07069(3) 0.01367(10) Uani 1 1 d . . .
Zn4 Zn 0.287107(17) 0.627448(14) -0.01809(3) 0.01368(10) Uani 1 1 d . . .
Fe1 Fe 0.69082(3) 0.40714(2) 0.71065(5) 0.03147(15) Uani 1 1 d . . .
C10F C 0.70707(18) 0.38725(17) 0.8697(4) 0.0404(12) Uani 1 1 d . . .
H10F H 0.7351 0.3679 0.8965 0.048 Uiso 1 1 calc R . .
C11F C 0.7473(2) 0.43033(15) 0.6167(4) 0.0415(12) Uani 1 1 d . . .
H11F H 0.7758 0.4499 0.6392 0.050 Uiso 1 1 calc R . .
C12F C 0.7003(2) 0.36875(19) 0.5800(5) 0.0554(16) Uani 1 1 d . . .
H12F H 0.6911 0.3393 0.5735 0.066 Uiso 1 1 calc R . .
C13F C 0.6948(2) 0.44100(19) 0.5710(4) 0.0506(14) Uani 1 1 d . . .
H13F H 0.6810 0.4691 0.5579 0.061 Uiso 1 1 calc R . .
C14F C 0.7511(2) 0.38495(16) 0.6238(4) 0.0461(13) Uani 1 1 d . . .
H14F H 0.7820 0.3688 0.6526 0.055 Uiso 1 1 calc R . .
C15F C 0.6653(2) 0.4025(2) 0.5474(4) 0.0549(16) Uani 1 1 d . . .
H15F H 0.6286 0.4001 0.5154 0.066 Uiso 1 1 calc R . .
C16F C 0.65227(19) 0.37609(15) 0.8285(4) 0.0325(11) Uani 1 1 d . . .
H16F H 0.6374 0.3481 0.8240 0.039 Uiso 1 1 calc R . .
C17F C 0.6242(2) 0.41417(14) 0.7958(4) 0.0347(11) Uani 1 1 d . . .
H17F H 0.5873 0.4161 0.7650 0.042 Uiso 1 1 calc R . .
C18F C 0.6606(2) 0.44881(15) 0.8166(4) 0.0404(12) Uani 1 1 d . . .
H18F H 0.6523 0.4780 0.8020 0.048 Uiso 1 1 calc R . .
C19F C 0.7120(2) 0.43237(18) 0.8634(4) 0.0497(15) Uani 1 1 d . . .
H19F H 0.7438 0.4487 0.8861 0.060 Uiso 1 1 calc R . .
Fe2 Fe 0.80038(3) 0.41198(2) 0.25028(6) 0.03386(17) Uani 1 1 d . . .
C20F C 0.7524(2) 0.45319(16) 0.1551(4) 0.0455(13) Uani 1 1 d . . .
H20F H 0.7305 0.4462 0.0890 0.055 Uiso 1 1 calc R . .
C21F C 0.8073(2) 0.46680(15) 0.1632(5) 0.0482(14) Uani 1 1 d . . .
H21F H 0.8288 0.4705 0.1043 0.058 Uiso 1 1 calc R . .
C22F C 0.8242(2) 0.47387(15) 0.2764(6) 0.0541(16) Uani 1 1 d . . .
H22F H 0.8591 0.4834 0.3071 0.065 Uiso 1 1 calc R . .
C23F C 0.7796(2) 0.46426(14) 0.3346(4) 0.0443(13) Uani 1 1 d . . .
H23F H 0.7791 0.4659 0.4118 0.053 Uiso 1 1 calc R . .
C24F C 0.73596(19) 0.45174(15) 0.2581(4) 0.0429(13) Uani 1 1 d . . .
H24F H 0.7007 0.4436 0.2750 0.052 Uiso 1 1 calc R . .
C25F C 0.7999(2) 0.35426(16) 0.1702(5) 0.0506(15) Uani 1 1 d . . .
H25F H 0.7845 0.3482 0.0976 0.061 Uiso 1 1 calc R . .
C26F C 0.8529(2) 0.36721(15) 0.2004(6) 0.0520(16) Uani 1 1 d . . .
H26F H 0.8796 0.3724 0.1517 0.062 Uiso 1 1 calc R . .
C27F C 0.7717(2) 0.35148(15) 0.2668(5) 0.0498(15) Uani 1 1 d . . .
H27F H 0.7345 0.3441 0.2696 0.060 Uiso 1 1 calc R . .
C28F C 0.8108(2) 0.36196(15) 0.3572(5) 0.0457(13) Uani 1 1 d . . .
H28F H 0.8049 0.3626 0.4324 0.055 Uiso 1 1 calc R . .
C29F C 0.8608(2) 0.37140(14) 0.3124(6) 0.0513(15) Uani 1 1 d . . .
H29F H 0.8941 0.3793 0.3537 0.062 Uiso 1 1 calc R . .
Fe3 Fe 0.03240(3) 0.58066(2) 0.79788(8) 0.0479(2) Uani 1 1 d . . .
C30F C 0.0064(2) 0.53624(16) 0.6820(5) 0.0531(15) Uani 1 1 d . . .
H30F H 0.0078 0.5387 0.6052 0.064 Uiso 1 1 calc R . .
C31F C -0.0370(2) 0.54920(16) 0.7386(7) 0.068(2) Uani 1 1 d . . .
H31F H -0.0701 0.5619 0.7071 0.082 Uiso 1 1 calc R . .
C32F C -0.0230(2) 0.53996(17) 0.8518(6) 0.0632(19) Uani 1 1 d . . .
H32F H -0.0447 0.5456 0.9095 0.076 Uiso 1 1 calc R . .
C33F C 0.0304(2) 0.52052(16) 0.8627(6) 0.0554(16) Uani 1 1 d . . .
H33F H 0.0500 0.5107 0.9289 0.067 Uiso 1 1 calc R . .
C34F C 0.0481(2) 0.51869(15) 0.7587(6) 0.0556(16) Uani 1 1 d . . .
H34F H 0.0821 0.5077 0.7419 0.067 Uiso 1 1 calc R . .
C35F C 0.0389(3) 0.63267(19) 0.8986(7) 0.072(2) Uani 1 1 d . . .
H35F H 0.0224 0.6360 0.9645 0.087 Uiso 1 1 calc R . .
C36F C 0.0913(2) 0.61470(17) 0.8894(6) 0.0573(15) Uani 1 1 d . . .
H36F H 0.1161 0.6041 0.9478 0.069 Uiso 1 1 calc R . .
C37F C 0.0993(2) 0.61561(16) 0.7775(5) 0.0482(14) Uani 1 1 d . . .
H37F H 0.1306 0.6055 0.7469 0.058 Uiso 1 1 calc R . .
C38F C 0.0527(2) 0.63404(16) 0.7188(6) 0.0567(17) Uani 1 1 d . . .
H38F H 0.0472 0.6385 0.6418 0.068 Uiso 1 1 calc R . .
C39F C 0.0160(2) 0.64463(16) 0.7933(7) 0.068(2) Uani 1 1 d . . .
H39F H -0.0186 0.6577 0.7757 0.081 Uiso 1 1 calc R . .
Fe4 Fe -0.08040(19) 0.60669(16) 0.3004(5) 0.0560(10) Uani 0.323(5) 1 d PU A 1
C40F C -0.0536(8) 0.5640(6) 0.1867(14) 0.0411(14) Uani 0.323(5) 1 d PU A 1
H40A H -0.0527 0.5337 0.1906 0.049 Uiso 0.323(5) 1 calc PR A 1
C41F C -0.0984(9) 0.5913(7) 0.1375(14) 0.0410(14) Uani 0.323(5) 1 d PU A 1
H41A H -0.1331 0.5819 0.1051 0.049 Uiso 0.323(5) 1 calc PR A 1
C42F C -0.0808(8) 0.6328(6) 0.1468(15) 0.0421(14) Uani 0.323(5) 1 d PU A 1
H42A H -0.1011 0.6571 0.1197 0.050 Uiso 0.323(5) 1 calc PR A 1
C43F C -0.0284(7) 0.6339(5) 0.2022(15) 0.0434(15) Uani 0.323(5) 1 d PU A 1
H43A H -0.0075 0.6590 0.2196 0.052 Uiso 0.323(5) 1 calc PR A 1
C44F C -0.0121(7) 0.5933(5) 0.2273(15) 0.0433(15) Uani 0.323(5) 1 d PU A 1
H44A H 0.0220 0.5856 0.2662 0.052 Uiso 0.323(5) 1 calc PR A 1
C45F C -0.0978(8) 0.5754(8) 0.4237(19) 0.0698(19) Uani 0.323(5) 1 d PDU A 1
H45A H -0.0891 0.5460 0.4329 0.084 Uiso 0.323(5) 1 calc PR A 1
C46F C -0.1468(8) 0.5892(6) 0.3752(18) 0.069(2) Uani 0.323(5) 1 d PDU A 1
H46A H -0.1778 0.5728 0.3477 0.083 Uiso 0.323(5) 1 calc PR A 1
C47F C -0.1403(9) 0.6327(6) 0.3760(17) 0.0701(19) Uani 0.323(5) 1 d PDU A 1
H47A H -0.1682 0.6521 0.3492 0.084 Uiso 0.323(5) 1 calc PR A 1
C48F C -0.0880(9) 0.6455(7) 0.4203(18) 0.0724(19) Uani 0.323(5) 1 d PDU A 1
H48A H -0.0737 0.6737 0.4236 0.087 Uiso 0.323(5) 1 calc PR A 1
C49F C -0.0610(8) 0.6079(6) 0.4590(17) 0.0725(18) Uani 0.323(5) 1 d PDU A 1
H49A H -0.0261 0.6053 0.4995 0.087 Uiso 0.323(5) 1 calc PR A 1
Fe5 Fe -0.06947(9) 0.60550(6) 0.25566(18) 0.0403(5) Uani 0.677(5) 1 d PU A 2
C50F C -0.0592(4) 0.5596(3) 0.1427(7) 0.0412(14) Uani 0.677(5) 1 d PU A 2
H50A H -0.0641 0.5298 0.1520 0.049 Uiso 0.677(5) 1 calc PR A 2
C51F C -0.0991(4) 0.5880(3) 0.0981(6) 0.0390(13) Uani 0.677(5) 1 d PU A 2
H51A H -0.1358 0.5812 0.0725 0.047 Uiso 0.677(5) 1 calc PR A 2
C52F C -0.0745(3) 0.6290(3) 0.0982(6) 0.0399(13) Uani 0.677(5) 1 d PU A 2
H52A H -0.0921 0.6546 0.0717 0.048 Uiso 0.677(5) 1 calc PR A 2
C53F C -0.0195(3) 0.6255(2) 0.1445(7) 0.0436(13) Uani 0.677(5) 1 d PU A 2
H53A H 0.0061 0.6482 0.1549 0.052 Uiso 0.677(5) 1 calc PR A 2
C54F C -0.0097(3) 0.5826(3) 0.1721(7) 0.0434(14) Uani 0.677(5) 1 d PU A 2
H54A H 0.0238 0.5709 0.2044 0.052 Uiso 0.677(5) 1 calc PR A 2
C55F C -0.0813(4) 0.5753(4) 0.4014(10) 0.0697(15) Uani 0.677(5) 1 d PU A 2
H55A H -0.0801 0.5455 0.4164 0.084 Uiso 0.677(5) 1 calc PR A 2
C56F C -0.1286(4) 0.6009(3) 0.3590(9) 0.0676(15) Uani 0.677(5) 1 d PU A 2
H56A H -0.1647 0.5903 0.3436 0.081 Uiso 0.677(5) 1 calc PR A 2
C57F C -0.1120(4) 0.6447(4) 0.3440(9) 0.0716(16) Uani 0.677(5) 1 d PU A 2
H57A H -0.1342 0.6677 0.3145 0.086 Uiso 0.677(5) 1 calc PR A 2
C58F C -0.0567(4) 0.6460(4) 0.3822(9) 0.0736(16) Uani 0.677(5) 1 d PU A 2
H58A H -0.0348 0.6710 0.3857 0.088 Uiso 0.677(5) 1 calc PR A 2
C59F C -0.0377(4) 0.6049(3) 0.4151(9) 0.0726(16) Uani 0.677(5) 1 d PU A 2
H59A H -0.0011 0.5982 0.4422 0.087 Uiso 0.677(5) 1 calc PR A 2
N1D N 0.36045(17) 0.50608(11) 0.0562(3) 0.0375(11) Uani 1 1 d . . .
C1D C 0.34141(17) 0.54494(13) 0.0672(4) 0.0318(10) Uani 1 1 d . . .
H1D H 0.3220 0.5504 0.1284 0.038 Uiso 1 1 calc R . .
C2D C 0.3913(3) 0.49580(19) -0.0346(5) 0.0662(18) Uani 1 1 d . . .
H2D1 H 0.4023 0.4657 -0.0300 0.099 Uiso 1 1 calc R . .
H2D2 H 0.4239 0.5139 -0.0310 0.099 Uiso 1 1 calc R . .
H2D3 H 0.3686 0.5009 -0.1040 0.099 Uiso 1 1 calc R . .
C3D C 0.3542(2) 0.47236(16) 0.1366(5) 0.0594(16) Uani 1 1 d . . .
H3D1 H 0.3711 0.4460 0.1136 0.089 Uiso 1 1 calc R . .
H3D2 H 0.3153 0.4673 0.1414 0.089 Uiso 1 1 calc R . .
H3D3 H 0.3719 0.4812 0.2084 0.089 Uiso 1 1 calc R . .
O1D O 0.34716(12) 0.57510(9) 0.0027(2) 0.0330(7) Uani 1 1 d . . .
C11 C 0.02029(15) 0.73164(11) 0.5569(3) 0.0170(8) Uani 1 1 d . . .
H11A H -0.0071 0.7242 0.4947 0.020 Uiso 1 1 calc R . .
H11B H 0.0450 0.7069 0.5714 0.020 Uiso 1 1 calc R . .
C12 C -0.04411(15) 0.77644(12) 0.6324(3) 0.0187(9) Uani 1 1 d . . .
H12A H -0.0627 0.7823 0.6983 0.022 Uiso 1 1 calc R . .
H12B H -0.0724 0.7693 0.5715 0.022 Uiso 1 1 calc R . .
C13 C 0.02853(15) 0.82526(12) 0.6960(3) 0.0186(8) Uani 1 1 d . . .
H13A H 0.0496 0.8506 0.6773 0.022 Uiso 1 1 calc R . .
H13B H 0.0106 0.8322 0.7621 0.022 Uiso 1 1 calc R . .
C14 C 0.03402(16) 0.75157(12) 0.7454(3) 0.0211(9) Uani 1 1 d . . .
H14A H 0.0157 0.7574 0.8117 0.025 Uiso 1 1 calc R . .
H14B H 0.0590 0.7271 0.7617 0.025 Uiso 1 1 calc R . .
C15 C 0.09279(15) 0.78022(12) 0.6235(3) 0.0160(8) Uani 1 1 d . . .
H15A H 0.1182 0.7560 0.6389 0.019 Uiso 1 1 calc R . .
H15B H 0.1144 0.8054 0.6057 0.019 Uiso 1 1 calc R . .
C16 C 0.01458(16) 0.80645(12) 0.5059(3) 0.0144(8) Uani 1 1 d . . .
H16A H 0.0354 0.8320 0.4875 0.017 Uiso 1 1 calc R . .
H16B H -0.0126 0.8000 0.4425 0.017 Uiso 1 1 calc R . .
N11 N 0.05258(12) 0.76946(9) 0.5266(3) 0.0125(7) Uani 1 1 d . . .
N12 N -0.00751(13) 0.74004(10) 0.6539(3) 0.0185(7) Uani 1 1 d . . .
N13 N 0.06599(12) 0.78930(10) 0.7205(2) 0.0176(7) Uani 1 1 d . . .
N14 N -0.01407(12) 0.81565(9) 0.6032(3) 0.0128(7) Uani 1 1 d . . .
C21 C 0.14222(16) 0.73433(13) -0.0575(3) 0.0198(9) Uani 1 1 d . . .
H21A H 0.1160 0.7104 -0.0570 0.024 Uiso 1 1 calc R . .
H21B H 0.1211 0.7612 -0.0663 0.024 Uiso 1 1 calc R . .
C22 C 0.20969(15) 0.69462(11) 0.0591(3) 0.0118(8) Uani 1 1 d . . .
H22A H 0.2339 0.6947 0.1290 0.014 Uiso 1 1 calc R . .
H22B H 0.1840 0.6704 0.0611 0.014 Uiso 1 1 calc R . .
C23 C 0.21800(15) 0.77126(12) 0.0441(3) 0.0174(8) Uani 1 1 d . . .
H23A H 0.1978 0.7986 0.0369 0.021 Uiso 1 1 calc R . .
H23B H 0.2426 0.7722 0.1135 0.021 Uiso 1 1 calc R . .
C24 C 0.20541(16) 0.68912(12) -0.1373(3) 0.0195(9) Uani 1 1 d . . .
H24A H 0.2270 0.6855 -0.2000 0.023 Uiso 1 1 calc R . .
H24B H 0.1796 0.6649 -0.1379 0.023 Uiso 1 1 calc R . .
C25 C 0.21334(17) 0.76459(13) -0.1488(3) 0.0264(10) Uani 1 1 d . . .
H25A H 0.1928 0.7918 -0.1586 0.032 Uiso 1 1 calc R . .
H25B H 0.2352 0.7614 -0.2113 0.032 Uiso 1 1 calc R . .
C26 C 0.28072(15) 0.72641(11) -0.0337(3) 0.0180(9) Uani 1 1 d . . .
H26A H 0.3053 0.7272 0.0356 0.022 Uiso 1 1 calc R . .
H26B H 0.3035 0.7232 -0.0948 0.022 Uiso 1 1 calc R . .
N21 N 0.17828(12) 0.73522(10) 0.0489(3) 0.0130(7) Uani 1 1 d . . .
N22 N 0.24298(13) 0.68841(9) -0.0324(3) 0.0136(7) Uani 1 1 d . . .
N23 N 0.17465(13) 0.72920(11) -0.1501(3) 0.0203(7) Uani 1 1 d . . .
N24 N 0.25020(14) 0.76668(10) -0.0469(3) 0.0217(8) Uani 1 1 d . . .
C101 C 0.10862(15) 0.83115(12) 0.2462(3) 0.0144(8) Uani 1 1 d . . .
C102 C 0.09679(17) 0.87667(12) 0.2144(3) 0.0183(9) Uani 1 1 d . . .
C103 C 0.06542(16) 0.90128(12) 0.2757(3) 0.0163(8) Uani 1 1 d . . .
H103 H 0.0542 0.8902 0.3417 0.020 Uiso 1 1 calc R . .
C104 C 0.04957(17) 0.94327(12) 0.2412(3) 0.0178(9) Uani 1 1 d . . .
C105 C 0.01477(17) 0.96851(13) 0.2997(3) 0.0232(9) Uani 1 1 d . . .
H105 H 0.0033 0.9581 0.3662 0.028 Uiso 1 1 calc R . .
C106 C -0.00230(17) 1.00746(12) 0.2610(3) 0.0236(9) Uani 1 1 d . . .
H106 H -0.0268 1.0235 0.2994 0.028 Uiso 1 1 calc R . .
C107 C 0.05017(17) 1.00124(13) 0.1085(3) 0.0218(9) Uani 1 1 d . . .
H107 H 0.0626 1.0130 0.0444 0.026 Uiso 1 1 calc R . .
C108 C 0.10119(18) 0.93376(13) 0.0844(4) 0.0252(10) Uani 1 1 d . . .
H108 H 0.1144 0.9446 0.0201 0.030 Uiso 1 1 calc R . .
C109 C 0.11459(17) 0.89320(13) 0.1184(4) 0.0235(10) Uani 1 1 d . . .
H109 H 0.1363 0.8760 0.0765 0.028 Uiso 1 1 calc R . .
C110 C 0.01575(16) 1.02440(12) 0.1648(3) 0.0192(8) Uani 1 1 d . . .
C111 C -0.00456(17) 1.06707(12) 0.1215(3) 0.0222(9) Uani 1 1 d . . .
C112 C 0.06789(16) 0.95979(12) 0.1439(3) 0.0185(9) Uani 1 1 d . . .
O101 O 0.13459(11) 0.80937(8) 0.1838(2) 0.0225(6) Uani 1 1 d . . .
O102 O 0.09011(12) 0.81707(9) 0.3307(2) 0.0227(7) Uani 1 1 d . . .
O103 O -0.04487(11) 1.08253(9) 0.1646(2) 0.0282(7) Uani 1 1 d . . .
O104 O 0.01654(13) 1.08514(8) 0.0471(2) 0.0295(7) Uani 1 1 d . . .
C201 C 0.11812(16) 0.67008(13) 0.3298(4) 0.0206(9) Uani 1 1 d . . .
C202 C 0.13117(16) 0.62399(12) 0.3524(3) 0.0176(9) Uani 1 1 d . . .
C203 C 0.15491(17) 0.59967(12) 0.2762(3) 0.0195(9) Uani 1 1 d . . .
H203 H 0.1606 0.6120 0.2076 0.023 Uiso 1 1 calc R . .
C204 C 0.17081(16) 0.55712(12) 0.2983(3) 0.0166(8) Uani 1 1 d . . .
C205 C 0.16232(18) 0.53870(13) 0.4003(4) 0.0248(10) Uani 1 1 d . . .
C206 C 0.1381(2) 0.56447(15) 0.4775(4) 0.0340(12) Uani 1 1 d . . .
H206 H 0.1323 0.5528 0.5467 0.041 Uiso 1 1 calc R . .
C207 C 0.12297(19) 0.60544(14) 0.4540(4) 0.0268(10) Uani 1 1 d . . .
H207 H 0.1067 0.6219 0.5068 0.032 Uiso 1 1 calc R . .
C208 C 0.19624(17) 0.53274(13) 0.2214(3) 0.0243(9) Uani 1 1 d . . .
H208 H 0.2020 0.5449 0.1527 0.029 Uiso 1 1 calc R . .
C209 C 0.21258(17) 0.49184(13) 0.2451(4) 0.0291(10) Uani 1 1 d . . .
H209 H 0.2291 0.4756 0.1924 0.035 Uiso 1 1 calc R . .
C210 C 0.18062(19) 0.49619(13) 0.4229(4) 0.0295(11) Uani 1 1 d . . .
H210 H 0.1758 0.4834 0.4914 0.035 Uiso 1 1 calc R . .
C211 C 0.20510(17) 0.47363(13) 0.3466(4) 0.0272(10) Uani 1 1 d . . .
C212 C 0.22759(18) 0.42937(14) 0.3746(5) 0.0381(12) Uani 1 1 d . . .
O201 O 0.13014(12) 0.68450(9) 0.2399(2) 0.0261(7) Uani 1 1 d . . .
O202 O 0.09676(12) 0.69098(8) 0.4008(2) 0.0248(7) Uani 1 1 d . . .
O203 O 0.24910(14) 0.40870(10) 0.3051(3) 0.0565(11) Uani 1 1 d . . .
O204 O 0.22592(14) 0.41608(10) 0.4715(3) 0.0422(9) Uani 1 1 d . . .
C301 C 0.01823(16) 0.74432(12) 0.1794(4) 0.0167(9) Uani 1 1 d . . .
C302 C -0.03649(16) 0.74116(12) 0.1114(3) 0.0148(8) Uani 1 1 d . . .
C303 C -0.08399(16) 0.74640(13) 0.1585(3) 0.0178(9) Uani 1 1 d . . .
H303 H -0.0825 0.7507 0.2354 0.021 Uiso 1 1 calc R . .
C304 C -0.13508(16) 0.74544(12) 0.0939(3) 0.0156(8) Uani 1 1 d . . .
C305 C -0.18513(16) 0.75066(14) 0.1414(3) 0.0243(10) Uani 1 1 d . . .
H305 H -0.1845 0.7549 0.2181 0.029 Uiso 1 1 calc R . .
C306 C -0.18852(16) 0.74053(12) -0.0857(3) 0.0156(8) Uani 1 1 d . . .
H306 H -0.1901 0.7376 -0.1630 0.019 Uiso 1 1 calc R . .
C307 C -0.13700(16) 0.73990(12) -0.0207(3) 0.0158(8) Uani 1 1 d . . .
C308 C -0.08774(16) 0.73328(13) -0.0672(3) 0.0199(9) Uani 1 1 d . . .
H308 H -0.0885 0.7282 -0.1437 0.024 Uiso 1 1 calc R . .
C309 C -0.03866(16) 0.73413(13) -0.0022(3) 0.0201(9) Uani 1 1 d . . .
H309 H -0.0058 0.7299 -0.0344 0.024 Uiso 1 1 calc R . .
C310 C -0.23578(16) 0.74522(12) -0.0383(3) 0.0174(9) Uani 1 1 d . . .
C311 C -0.28937(16) 0.74542(12) -0.1065(3) 0.0154(9) Uani 1 1 d . . .
C312 C -0.23351(16) 0.74956(15) 0.0768(3) 0.0255(10) Uani 1 1 d . . .
H312 H -0.2665 0.7518 0.1096 0.031 Uiso 1 1 calc R . .
O301 O 0.05865(11) 0.74374(10) 0.1264(2) 0.0252(7) Uani 1 1 d . . .
O302 O 0.01892(11) 0.74709(9) 0.2812(2) 0.0212(7) Uani 1 1 d . . .
O303 O -0.33170(11) 0.74028(9) -0.0565(2) 0.0226(7) Uani 1 1 d . . .
O304 O -0.29098(11) 0.75160(9) -0.2075(2) 0.0222(7) Uani 1 1 d . . .
C401 C 0.33706(16) 0.64287(12) -0.6771(3) 0.0153(8) Uani 1 1 d . . .
C402 C 0.33690(16) 0.64295(12) -0.7984(3) 0.0148(8) Uani 1 1 d . . .
C403 C 0.28688(16) 0.64103(13) -0.6314(4) 0.0204(9) Uani 1 1 d . . .
H403 H 0.2536 0.6399 -0.6782 0.024 Uiso 1 1 calc R . .
C404 C 0.28613(17) 0.64081(13) -0.5208(4) 0.0223(9) Uani 1 1 d . . .
H404 H 0.2522 0.6402 -0.4907 0.027 Uiso 1 1 calc R . .
C405 C 0.33582(17) 0.64188(13) -0.3348(3) 0.0178(9) Uani 1 1 d . . .
H405 H 0.3023 0.6418 -0.3033 0.021 Uiso 1 1 calc R . .
C406 C 0.38321(16) 0.64370(11) -0.1465(3) 0.0124(8) Uani 1 1 d . . .
C407 C 0.33507(16) 0.64142(13) -0.4507(3) 0.0163(9) Uani 1 1 d . . .
C408 C 0.38597(16) 0.64232(13) -0.4957(3) 0.0185(9) Uani 1 1 d . . .
C409 C 0.38525(16) 0.64321(13) -0.6104(3) 0.0175(9) Uani 1 1 d . . .
H409 H 0.4187 0.6441 -0.6420 0.021 Uiso 1 1 calc R . .
C410 C 0.43542(17) 0.64224(14) -0.4238(4) 0.0240(10) Uani 1 1 d . . .
H410 H 0.4694 0.6422 -0.4533 0.029 Uiso 1 1 calc R . .
C411 C 0.38422(16) 0.64249(12) -0.2671(3) 0.0161(8) Uani 1 1 d . . .
C412 C 0.43443(17) 0.64223(14) -0.3133(3) 0.0215(10) Uani 1 1 d . . .
H412 H 0.4678 0.6420 -0.2665 0.026 Uiso 1 1 calc R . .
O401 O 0.33925(11) 0.65448(8) -0.1097(2) 0.0167(6) Uani 1 1 d . . .
O402 O 0.42671(11) 0.63411(9) -0.0885(2) 0.0190(6) Uani 1 1 d . . .
O403 O 0.29353(11) 0.63154(9) -0.8549(2) 0.0182(6) Uani 1 1 d . . .
O404 O 0.37911(11) 0.65609(8) -0.8382(2) 0.0185(6) Uani 1 1 d . . .

loop_
_atom_site_aniso_label
_atom_site_aniso_U_11
_atom_site_aniso_U_22
_atom_site_aniso_U_33
_atom_site_aniso_U_23
_atom_site_aniso_U_13
_atom_site_aniso_U_12
Zn1 0.0086(2) 0.0135(2) 0.0136(2) -0.00020(18) 0.00018(17) 0.00121(17)
Zn2 0.0096(2) 0.0133(2) 0.0130(2) -0.00053(18) -0.00010(18) 0.00199(17)
Zn4 0.0143(2) 0.0147(2) 0.0121(2) 0.00071(18) 0.00177(18) 0.00058(18)
Zn3 0.0150(2) 0.0143(2) 0.0117(2) 0.00165(18) 0.00136(18) 0.00075(18)
Fe1 0.0309(3) 0.0288(3) 0.0335(4) -0.0056(3) -0.0019(3) -0.0040(3)
C10F 0.028(2) 0.052(3) 0.037(3) 0.010(2) -0.012(2) -0.009(2)
C11F 0.047(3) 0.036(3) 0.043(3) -0.005(2) 0.015(2) -0.016(2)
C12F 0.049(3) 0.057(4) 0.064(4) -0.027(3) 0.022(3) -0.032(3)
C13F 0.052(3) 0.064(4) 0.036(3) 0.007(3) 0.004(3) 0.002(3)
C14F 0.032(3) 0.044(3) 0.064(4) -0.008(3) 0.014(2) -0.012(2)
C15F 0.037(3) 0.089(5) 0.036(3) -0.011(3) -0.007(2) -0.013(3)
C16F 0.035(3) 0.028(2) 0.033(3) 0.003(2) -0.005(2) -0.003(2)
C17F 0.043(3) 0.025(2) 0.034(3) -0.002(2) -0.001(2) 0.005(2)
C18F 0.057(3) 0.025(2) 0.040(3) -0.006(2) 0.007(2) -0.002(2)
C19F 0.058(3) 0.061(4) 0.027(3) -0.010(2) -0.008(2) -0.033(3)
Fe2 0.0259(3) 0.0218(3) 0.0526(5) 0.0013(3) -0.0019(3) -0.0029(3)
C20F 0.053(3) 0.036(3) 0.046(3) 0.006(2) -0.005(3) 0.009(2)
C21F 0.057(4) 0.024(3) 0.067(4) 0.012(2) 0.024(3) 0.005(2)
C22F 0.035(3) 0.019(2) 0.105(5) 0.002(3) -0.009(3) -0.003(2)
C23F 0.056(3) 0.025(3) 0.050(3) -0.003(2) -0.005(3) 0.007(2)
C24F 0.026(2) 0.037(3) 0.065(4) 0.006(3) 0.000(2) 0.002(2)
C25F 0.054(4) 0.030(3) 0.067(4) -0.014(3) -0.001(3) -0.014(3)
C26F 0.046(3) 0.024(3) 0.088(5) -0.010(3) 0.018(3) -0.004(2)
C27F 0.038(3) 0.025(3) 0.083(4) 0.011(3) -0.007(3) -0.008(2)
C28F 0.059(4) 0.023(3) 0.054(3) 0.005(2) 0.003(3) 0.001(2)
C29F 0.032(3) 0.018(2) 0.100(5) 0.000(3) -0.010(3) 0.002(2)
Fe3 0.0274(4) 0.0190(3) 0.0979(7) 0.0020(4) 0.0099(4) -0.0019(3)
C30F 0.039(3) 0.030(3) 0.090(5) -0.009(3) 0.003(3) -0.005(2)
C31F 0.031(3) 0.023(3) 0.148(7) -0.001(3) 0.003(4) -0.006(2)
C32F 0.040(3) 0.029(3) 0.125(6) -0.003(3) 0.033(4) -0.012(2)
C33F 0.045(3) 0.029(3) 0.094(5) 0.009(3) 0.013(3) -0.005(2)
C34F 0.029(3) 0.026(3) 0.112(5) -0.003(3) 0.005(3) 0.000(2)
C35F 0.069(5) 0.038(3) 0.118(6) -0.020(4) 0.043(5) -0.020(3)
C36F 0.049(3) 0.038(3) 0.086(5) 0.001(3) 0.010(3) -0.015(3)
C37F 0.043(3) 0.031(3) 0.072(4) -0.005(3) 0.013(3) -0.010(2)
C38F 0.042(3) 0.023(3) 0.105(5) 0.012(3) 0.010(3) 0.001(2)
C39F 0.048(4) 0.018(3) 0.140(7) -0.001(3) 0.022(4) 0.001(2)
Fe4 0.0437(18) 0.0496(16) 0.071(2) -0.004(2) -0.0094(18) -0.0067(14)
C40F 0.041(2) 0.033(2) 0.045(3) 0.007(3) -0.009(3) -0.003(2)
C41F 0.042(2) 0.033(2) 0.044(3) 0.006(3) -0.010(3) -0.002(2)
C42F 0.044(2) 0.033(2) 0.045(3) 0.007(3) -0.010(3) -0.003(2)
C43F 0.045(3) 0.035(3) 0.047(3) 0.006(3) -0.009(3) -0.007(2)
C44F 0.042(3) 0.037(3) 0.047(3) 0.006(3) -0.010(3) -0.005(2)
C45F 0.058(4) 0.074(3) 0.075(4) -0.009(3) -0.002(3) -0.009(3)
C46F 0.058(4) 0.071(3) 0.076(4) -0.009(3) -0.002(3) -0.011(3)
C47F 0.060(4) 0.070(3) 0.078(4) -0.014(3) -0.001(3) -0.011(3)
C48F 0.062(4) 0.073(3) 0.080(4) -0.018(3) -0.002(3) -0.011(3)
C49F 0.060(3) 0.078(3) 0.077(4) -0.012(3) -0.003(3) -0.010(3)
Fe5 0.0460(9) 0.0312(6) 0.0401(10) 0.0046(7) -0.0109(8) -0.0105(6)
C50F 0.042(2) 0.032(2) 0.047(3) 0.006(3) -0.009(3) -0.001(2)
C51F 0.041(2) 0.031(2) 0.042(3) 0.005(3) -0.009(3) -0.001(2)
C52F 0.043(2) 0.032(2) 0.043(3) 0.006(2) -0.007(3) -0.001(2)
C53F 0.044(2) 0.036(2) 0.047(3) 0.006(2) -0.007(2) -0.008(2)
C54F 0.038(2) 0.038(3) 0.051(3) 0.006(3) -0.008(3) 0.000(2)
C55F 0.060(3) 0.073(3) 0.074(3) -0.004(3) -0.003(3) -0.009(3)
C56F 0.058(3) 0.069(3) 0.074(3) -0.009(3) -0.001(3) -0.009(3)
C57F 0.066(3) 0.070(3) 0.077(3) -0.016(3) 0.003(3) -0.006(3)
C58F 0.066(3) 0.074(3) 0.079(3) -0.019(3) 0.001(3) -0.017(3)
C59F 0.059(3) 0.082(3) 0.074(3) -0.009(3) -0.006(3) -0.011(3)
N1D 0.037(2) 0.0237(19) 0.053(3) 0.0019(18) 0.010(2) 0.0013(18)
C1D 0.033(2) 0.025(2) 0.037(3) 0.007(2) 0.007(2) 0.0056(19)
C2D 0.083(5) 0.053(4) 0.063(4) -0.012(3) 0.010(3) 0.027(3)
C3D 0.066(4) 0.030(3) 0.082(5) 0.017(3) 0.008(3) 0.001(3)
O1D 0.045(2) 0.0268(16) 0.0297(18) 0.0090(13) 0.0173(14) 0.0132(14)
C11 0.0168(19) 0.0095(18) 0.024(2) -0.0003(15) 0.0006(16) 0.0008(15)
C12 0.0142(19) 0.016(2) 0.026(2) 0.0033(16) 0.0047(17) 0.0012(15)
C13 0.018(2) 0.022(2) 0.0149(19) 0.0004(16) 0.0000(16) 0.0014(16)
C14 0.023(2) 0.023(2) 0.018(2) 0.0096(17) 0.0042(17) 0.0082(16)
C15 0.0155(19) 0.018(2) 0.0130(19) 0.0017(15) -0.0045(15) 0.0000(15)
C16 0.016(2) 0.0116(19) 0.016(2) 0.0001(16) 0.0021(17) 0.0034(16)
N11 0.0133(16) 0.0106(15) 0.0130(16) 0.0005(12) -0.0016(13) 0.0008(13)
N12 0.0183(17) 0.0151(16) 0.0235(19) 0.0046(14) 0.0087(15) 0.0022(13)
N13 0.0163(16) 0.0232(18) 0.0129(16) 0.0014(13) 0.0004(13) -0.0005(13)
N14 0.0112(15) 0.0140(15) 0.0138(16) -0.0020(13) 0.0046(13) 0.0005(13)
C21 0.0163(19) 0.025(2) 0.017(2) 0.0011(16) -0.0009(16) 0.0059(16)
C22 0.0122(19) 0.0085(18) 0.015(2) 0.0026(15) 0.0029(16) 0.0005(15)
C23 0.0157(19) 0.0133(19) 0.024(2) -0.0031(16) 0.0064(17) -0.0036(15)
C24 0.022(2) 0.023(2) 0.0142(19) -0.0033(16) 0.0011(16) 0.0050(17)
C25 0.034(3) 0.025(2) 0.022(2) 0.0086(18) 0.012(2) 0.0145(19)
C26 0.0140(18) 0.0148(18) 0.026(2) 0.0010(16) 0.0073(17) 0.0004(15)
N21 0.0109(15) 0.0139(16) 0.0134(16) 0.0010(13) -0.0028(13) 0.0029(13)
N22 0.0118(15) 0.0149(15) 0.0139(16) 0.0008(13) 0.0005(13) 0.0014(13)
N23 0.0187(18) 0.0296(19) 0.0125(16) 0.0027(14) 0.0011(14) 0.0098(15)
N24 0.0248(18) 0.0159(17) 0.026(2) 0.0038(14) 0.0121(15) 0.0036(14)
C101 0.0091(18) 0.0154(19) 0.018(2) -0.0014(16) -0.0023(16) 0.0010(15)
C102 0.020(2) 0.0122(19) 0.022(2) 0.0029(17) 0.0008(18) -0.0019(17)
C103 0.014(2) 0.017(2) 0.018(2) 0.0021(16) 0.0043(16) -0.0012(16)
C104 0.020(2) 0.0127(19) 0.021(2) -0.0020(16) 0.0016(17) -0.0009(16)
C105 0.029(2) 0.021(2) 0.020(2) 0.0032(17) 0.0035(18) 0.0054(17)
C106 0.029(2) 0.0149(19) 0.028(2) -0.0011(17) 0.0094(19) 0.0100(17)
C107 0.029(2) 0.019(2) 0.017(2) 0.0021(16) 0.0032(18) -0.0010(17)
C108 0.033(2) 0.021(2) 0.025(2) 0.0001(18) 0.0155(19) 0.0030(19)
C109 0.025(2) 0.018(2) 0.029(2) 0.0035(18) 0.0114(19) 0.0065(17)
C110 0.022(2) 0.0119(18) 0.022(2) 0.0035(16) -0.0048(17) -0.0005(16)
C111 0.025(2) 0.0127(19) 0.026(2) -0.0051(17) -0.0089(19) 0.0000(16)
C112 0.021(2) 0.0123(18) 0.021(2) 0.0014(16) -0.0004(17) 0.0010(16)
O101 0.0218(15) 0.0147(14) 0.0317(16) -0.0003(13) 0.0065(13) 0.0031(12)
O102 0.0273(16) 0.0157(14) 0.0259(16) 0.0060(12) 0.0064(13) 0.0039(12)
O103 0.0269(16) 0.0212(15) 0.0364(18) 0.0086(13) 0.0035(14) 0.0104(12)
O104 0.0479(19) 0.0159(14) 0.0246(16) 0.0081(12) 0.0032(14) 0.0055(13)
C201 0.015(2) 0.015(2) 0.029(2) -0.0001(19) -0.0082(19) -0.0051(17)
C202 0.014(2) 0.015(2) 0.024(2) 0.0016(17) 0.0000(17) 0.0000(16)
C203 0.022(2) 0.015(2) 0.021(2) -0.0008(17) -0.0007(18) 0.0011(17)
C204 0.016(2) 0.0147(19) 0.018(2) -0.0005(15) -0.0018(16) -0.0003(15)
C205 0.029(2) 0.019(2) 0.026(2) -0.0059(18) 0.0006(19) 0.0026(18)
C206 0.055(3) 0.027(2) 0.020(2) 0.0114(19) 0.004(2) 0.005(2)
C207 0.040(3) 0.021(2) 0.021(2) -0.0005(18) 0.011(2) 0.008(2)
C208 0.025(2) 0.020(2) 0.028(2) -0.0012(18) 0.0041(18) 0.0011(17)
C209 0.027(2) 0.020(2) 0.041(3) -0.0100(19) 0.006(2) 0.0021(18)
C210 0.043(3) 0.019(2) 0.023(2) 0.0049(18) -0.009(2) 0.002(2)
C211 0.025(2) 0.021(2) 0.033(3) -0.0073(19) -0.008(2) 0.0058(18)
C212 0.025(2) 0.016(2) 0.069(4) -0.006(2) -0.012(2) 0.0008(19)
O201 0.0320(17) 0.0150(15) 0.0326(18) 0.0035(13) 0.0086(14) 0.0001(13)
O202 0.0304(17) 0.0147(14) 0.0297(17) -0.0021(13) 0.0051(14) 0.0058(13)
O203 0.051(2) 0.0251(18) 0.097(3) -0.009(2) 0.024(2) 0.0124(16)
O204 0.047(2) 0.0177(16) 0.056(2) 0.0032(16) -0.0193(19) 0.0095(14)
C301 0.011(2) 0.016(2) 0.023(2) 0.0031(17) -0.0044(18) 0.0001(16)
C302 0.0110(19) 0.017(2) 0.015(2) 0.0044(16) -0.0021(16) -0.0009(15)
C303 0.012(2) 0.025(2) 0.016(2) -0.0008(16) -0.0002(17) 0.0003(16)
C304 0.0106(19) 0.021(2) 0.015(2) 0.0006(16) 0.0004(16) -0.0012(15)
C305 0.015(2) 0.046(3) 0.0113(19) -0.0034(19) 0.0004(16) 0.0037(19)
C306 0.017(2) 0.018(2) 0.012(2) 0.0012(15) 0.0013(17) -0.0016(16)
C307 0.0134(19) 0.017(2) 0.016(2) 0.0022(16) -0.0001(17) -0.0021(15)
C308 0.016(2) 0.027(2) 0.017(2) 0.0009(17) 0.0029(17) -0.0026(17)
C309 0.0097(19) 0.028(2) 0.023(2) 0.0026(17) 0.0024(17) -0.0007(16)
C310 0.0083(18) 0.019(2) 0.024(2) 0.0012(17) -0.0041(17) 0.0001(15)
C311 0.014(2) 0.0143(19) 0.018(2) -0.0014(16) 0.0003(17) -0.0025(15)
C312 0.0099(19) 0.052(3) 0.015(2) 0.000(2) 0.0030(16) 0.0014(19)
O301 0.0102(15) 0.0400(19) 0.0249(17) 0.0002(14) 0.0001(13) 0.0006(13)
O302 0.0136(15) 0.0319(16) 0.0170(16) -0.0025(13) -0.0031(12) -0.0009(12)
O303 0.0100(14) 0.0364(18) 0.0209(16) 0.0001(13) -0.0011(12) -0.0015(12)
O304 0.0127(15) 0.0325(17) 0.0203(16) 0.0030(13) -0.0025(12) -0.0016(12)
C401 0.019(2) 0.0153(19) 0.0111(19) 0.0001(15) 0.0000(16) -0.0018(16)
C402 0.018(2) 0.0117(18) 0.014(2) 0.0006(15) 0.0003(17) 0.0060(16)
C403 0.0080(19) 0.029(2) 0.024(2) -0.0011(18) 0.0017(17) -0.0020(17)
C404 0.013(2) 0.038(2) 0.016(2) 0.002(2) 0.0014(17) -0.0016(19)
C405 0.016(2) 0.022(2) 0.016(2) -0.0013(17) 0.0030(17) -0.0017(17)
C406 0.015(2) 0.0095(18) 0.0121(19) 0.0007(15) 0.0006(16) 0.0004(15)
C407 0.014(2) 0.023(2) 0.012(2) 0.0030(16) 0.0025(16) -0.0035(17)
C408 0.014(2) 0.026(2) 0.015(2) 0.0011(17) 0.0004(17) 0.0006(17)
C409 0.0111(19) 0.024(2) 0.017(2) -0.0004(17) 0.0035(17) 0.0004(17)
C410 0.013(2) 0.041(3) 0.019(2) -0.003(2) 0.0043(17) 0.0028(19)
C411 0.015(2) 0.017(2) 0.017(2) 0.0016(16) 0.0033(17) 0.0002(16)
C412 0.017(2) 0.036(3) 0.010(2) -0.0011(18) -0.0052(17) 0.0002(18)
O401 0.0216(15) 0.0158(14) 0.0143(14) 0.0036(11) 0.0097(12) 0.0072(11)
O402 0.0164(15) 0.0290(16) 0.0120(15) 0.0012(12) 0.0039(12) 0.0003(12)
O403 0.0158(15) 0.0259(15) 0.0119(14) -0.0018(12) -0.0034(12) 0.0019(12)
O404 0.0196(15) 0.0188(14) 0.0170(14) 0.0013(12) 0.0021(12) 0.0004(12)

loop_
_atom_type_symbol
_atom_type_description
_atom_type_scat_dispersion_real
_atom_type_scat_dispersion_imag
_atom_type_scat_source
C C 0.0033 0.0016 'International Tables Vol C Tables 4.2.6.8 and 6.1.1.4'
H H 0.0000 0.0000 'International Tables Vol C Tables 4.2.6.8 and 6.1.1.4'
N N 0.0061 0.0033 'International Tables Vol C Tables 4.2.6.8 and 6.1.1.4'
O O 0.0106 0.0060 'International Tables Vol C Tables 4.2.6.8 and 6.1.1.4'
Fe Fe 0.3463 0.8444 'International Tables Vol C Tables 4.2.6.8 and 6.1.1.4'
Zn Zn 0.2839 1.4301 'International Tables Vol C Tables 4.2.6.8 and 6.1.1.4'

loop_
_geom_angle_atom_site_label_1
_geom_angle_atom_site_label_2
_geom_angle_atom_site_label_3
_geom_angle
_geom_angle_site_symmetry_1
_geom_angle_site_symmetry_3
_geom_angle_publ_flag
O101 Zn1 N21 99.15(12) . . yes
O101 Zn1 O301 88.00(12) . . yes
O101 Zn1 O304 89.72(11) . 4_565 yes
O201 Zn1 N21 101.77(12) . . yes
O201 Zn1 O101 159.06(12) . . yes
O201 Zn1 O301 88.22(12) . . yes
O201 Zn1 O304 87.59(12) . 4_565 yes
O301 Zn1 N21 103.07(12) . . yes
O301 Zn1 O304 162.08(12) . 4_565 yes
O304 Zn1 N21 94.84(12) 4_565 . yes
O102 Zn2 N11 96.27(12) . . yes
O102 Zn2 O202 163.37(12) . . yes
O102 Zn2 O302 87.70(11) . . yes
O202 Zn2 N11 100.35(12) . . yes
O202 Zn2 O302 89.51(12) . . yes
O302 Zn2 N11 98.33(12) . . yes
O303 Zn2 N11 100.83(12) 4_565 . yes
O303 Zn2 O102 90.32(12) 4_565 . yes
O303 Zn2 O202 86.96(12) 4_565 . yes
O303 Zn2 O302 160.83(12) 4_565 . yes
N22 Zn4 O1D 167.58(11) . . yes
O204 Zn4 O1D 89.64(12) 2_564 . yes
O204 Zn4 N22 102.73(13) 2_564 . yes
O401 Zn4 O1D 85.06(10) . . yes
O401 Zn4 N22 86.01(11) . . yes
O401 Zn4 O204 140.70(14) . 2_564 yes
O401 Zn4 O403 123.74(11) . 1_556 yes
O403 Zn4 O1D 87.31(11) 1_556 . yes
O403 Zn4 N22 90.49(11) 1_556 . yes
O403 Zn4 O204 94.75(14) 1_556 2_564 yes
O103 Zn3 N14 111.68(12) 3_545 4_564 yes
O103 Zn3 O404 97.84(12) 3_545 1_556 yes
O402 Zn3 N14 97.45(12) . 4_564 yes
O402 Zn3 O103 127.80(12) . 3_545 yes
O402 Zn3 O404 124.61(11) . 1_556 yes
O404 Zn3 N14 91.39(11) 1_556 4_564 yes
C10F Fe1 C16F 40.85(17) . . ?
C10F Fe1 C17F 68.34(19) . . ?
C10F Fe1 C19F 40.6(2) . . ?
C11F Fe1 C10F 125.0(2) . . ?
C11F Fe1 C14F 40.90(19) . . ?
C11F Fe1 C15F 68.0(2) . . ?
C11F Fe1 C16F 164.3(2) . . ?
C11F Fe1 C17F 152.24(19) . . ?
C11F Fe1 C18F 116.95(19) . . ?
C11F Fe1 C19F 105.0(2) . . ?
C12F Fe1 C10F 123.0(2) . . ?
C12F Fe1 C11F 67.7(2) . . ?
C12F Fe1 C14F 40.2(2) . . ?
C12F Fe1 C15F 40.0(2) . . ?
C12F Fe1 C16F 112.1(2) . . ?
C12F Fe1 C17F 129.12(19) . . ?
C12F Fe1 C18F 163.8(2) . . ?
C12F Fe1 C19F 155.2(2) . . ?
C13F Fe1 C10F 160.6(2) . . ?
C13F Fe1 C11F 40.2(2) . . ?
C13F Fe1 C12F 67.8(2) . . ?
C13F Fe1 C14F 68.4(2) . . ?
C13F Fe1 C15F 40.9(2) . . ?
C13F Fe1 C16F 155.4(2) . . ?
C13F Fe1 C17F 119.3(2) . . ?
C13F Fe1 C18F 105.0(2) . . ?
C13F Fe1 C19F 122.8(2) . . ?
C14F Fe1 C10F 108.5(2) . . ?
C14F Fe1 C16F 128.6(2) . . ?
C14F Fe1 C17F 166.00(19) . . ?
C14F Fe1 C19F 118.8(2) . . ?
C15F Fe1 C10F 157.3(2) . . ?
C15F Fe1 C14F 68.1(2) . . ?
C15F Fe1 C16F 122.7(2) . . ?
C15F Fe1 C17F 109.3(2) . . ?
C15F Fe1 C18F 125.3(2) . . ?
C15F Fe1 C19F 161.3(2) . . ?
C17F Fe1 C16F 40.23(17) . . ?
C18F Fe1 C10F 68.5(2) . . ?
C18F Fe1 C14F 152.6(2) . . ?
C18F Fe1 C16F 67.98(19) . . ?
C18F Fe1 C17F 40.39(18) . . ?
C18F Fe1 C19F 40.9(2) . . ?
C19F Fe1 C16F 68.31(19) . . ?
C19F Fe1 C17F 68.3(2) . . ?
Fe1 C10F H10F 125.7 . . ?
C16F C10F Fe1 70.1(3) . . ?
C16F C10F H10F 126.1 . . ?
C19F C10F Fe1 69.8(3) . . ?
C19F C10F H10F 126.1 . . ?
C19F C10F C16F 107.8(4) . . ?
Fe1 C11F H11F 126.5 . . ?
C13F C11F Fe1 69.5(3) . . ?
C13F C11F H11F 125.9 . . ?
C13F C11F C14F 108.3(4) . . ?
C14F C11F Fe1 69.7(3) . . ?
C14F C11F H11F 125.9 . . ?
Fe1 C12F H12F 126.3 . . ?
C14F C12F Fe1 70.1(3) . . ?
C14F C12F H12F 125.2 . . ?
C15F C12F Fe1 70.0(3) . . ?
C15F C12F H12F 125.2 . . ?
C15F C12F C14F 109.6(5) . . ?
Fe1 C13F H13F 125.3 . . ?
C11F C13F Fe1 70.3(3) . . ?
C11F C13F H13F 126.0 . . ?
C11F C13F C15F 108.1(5) . . ?
C15F C13F Fe1 70.0(3) . . ?
C15F C13F H13F 126.0 . . ?
Fe1 C14F H14F 125.9 . . ?
C11F C14F Fe1 69.4(3) . . ?
C11F C14F H14F 126.6 . . ?
C12F C14F Fe1 69.7(3) . . ?
C12F C14F C11F 106.7(5) . . ?
C12F C14F H14F 126.6 . . ?
Fe1 C15F H15F 126.1 . . ?
C12F C15F Fe1 70.0(3) . . ?
C12F C15F C13F 107.3(5) . . ?
C12F C15F H15F 126.3 . . ?
C13F C15F Fe1 69.1(3) . . ?
C13F C15F H15F 126.3 . . ?
Fe1 C16F H16F 126.8 . . ?
C10F C16F Fe1 69.1(3) . . ?
C10F C16F H16F 126.1 . . ?
C17F C16F Fe1 69.6(3) . . ?
C17F C16F C10F 107.9(4) . . ?
C17F C16F H16F 126.1 . . ?
Fe1 C17F H17F 126.3 . . ?
C16F C17F Fe1 70.2(3) . . ?
C16F C17F H17F 125.8 . . ?
C18F C17F Fe1 69.3(3) . . ?
C18F C17F C16F 108.3(4) . . ?
C18F C17F H17F 125.8 . . ?
Fe1 C18F H18F 125.6 . . ?
C17F C18F Fe1 70.3(3) . . ?
C17F C18F H18F 125.8 . . ?
C17F C18F C19F 108.3(4) . . ?
C19F C18F Fe1 69.9(3) . . ?
C19F C18F H18F 125.8 . . ?
Fe1 C19F H19F 126.5 . . ?
C10F C19F Fe1 69.6(3) . . ?
C10F C19F C18F 107.6(4) . . ?
C10F C19F H19F 126.2 . . ?
C18F C19F Fe1 69.2(3) . . ?
C18F C19F H19F 126.2 . . ?
C20F Fe2 C21F 40.6(2) . . ?
C20F Fe2 C22F 68.0(2) . . ?
C20F Fe2 C23F 67.5(2) . . ?
C20F Fe2 C25F 108.1(2) . . ?
C20F Fe2 C26F 127.6(3) . . ?
C20F Fe2 C27F 117.4(2) . . ?
C20F Fe2 C28F 151.8(2) . . ?
C20F Fe2 C29F 164.9(2) . . ?
C21F Fe2 C22F 40.8(2) . . ?
C21F Fe2 C25F 119.1(2) . . ?
C21F Fe2 C26F 109.1(2) . . ?
C21F Fe2 C27F 152.1(2) . . ?
C21F Fe2 C28F 166.2(2) . . ?
C21F Fe2 C29F 128.3(2) . . ?
C22F Fe2 C25F 153.7(2) . . ?
C22F Fe2 C26F 121.1(2) . . ?
C22F Fe2 C27F 164.5(3) . . ?
C22F Fe2 C28F 127.9(2) . . ?
C22F Fe2 C29F 110.3(2) . . ?
C23F Fe2 C21F 68.2(2) . . ?
C23F Fe2 C22F 40.5(2) . . ?
C23F Fe2 C25F 164.3(2) . . ?
C23F Fe2 C26F 155.1(2) . . ?
C23F Fe2 C27F 126.0(2) . . ?
C23F Fe2 C28F 108.1(2) . . ?
C23F Fe2 C29F 121.7(2) . . ?
C24F Fe2 C20F 39.46(19) . . ?
C24F Fe2 C21F 67.6(2) . . ?
C24F Fe2 C22F 67.9(2) . . ?
C24F Fe2 C23F 40.5(2) . . ?
C24F Fe2 C25F 126.7(2) . . ?
C24F Fe2 C26F 163.5(2) . . ?
C24F Fe2 C27F 106.4(2) . . ?
C24F Fe2 C28F 119.0(2) . . ?
C24F Fe2 C29F 155.2(2) . . ?
C26F Fe2 C25F 39.3(2) . . ?
C27F Fe2 C25F 41.2(2) . . ?
C27F Fe2 C26F 68.4(2) . . ?
C27F Fe2 C28F 40.9(2) . . ?
C27F Fe2 C29F 68.43(19) . . ?
C28F Fe2 C25F 68.1(2) . . ?
C28F Fe2 C26F 68.2(2) . . ?
C29F Fe2 C25F 66.2(2) . . ?
C29F Fe2 C26F 39.2(2) . . ?
C29F Fe2 C28F 41.2(2) . . ?
Fe2 C20F H20F 125.8 . . ?
C21F C20F Fe2 70.0(3) . . ?
C21F C20F H20F 125.5 . . ?
C24F C20F Fe2 70.2(3) . . ?
C24F C20F H20F 125.5 . . ?
C24F C20F C21F 108.9(5) . . ?
Fe2 C21F H21F 126.0 . . ?
C20F C21F Fe2 69.4(3) . . ?
C20F C21F H21F 126.5 . . ?
C20F C21F C22F 106.9(5) . . ?
C22F C21F Fe2 69.6(3) . . ?
C22F C21F H21F 126.5 . . ?
Fe2 C22F H22F 126.3 . . ?
C21F C22F Fe2 69.5(3) . . ?
C21F C22F H22F 126.2 . . ?
C23F C22F Fe2 69.5(3) . . ?
C23F C22F C21F 107.5(5) . . ?
C23F C22F H22F 126.2 . . ?
Fe2 C23F H23F 125.7 . . ?
C22F C23F Fe2 70.0(3) . . ?
C22F C23F H23F 126.2 . . ?
C24F C23F Fe2 69.6(3) . . ?
C24F C23F C22F 107.7(5) . . ?
C24F C23F H23F 126.2 . . ?
Fe2 C24F H24F 125.8 . . ?
C20F C24F Fe2 70.3(3) . . ?
C20F C24F C23F 108.9(5) . . ?
C20F C24F H24F 125.5 . . ?
C23F C24F Fe2 69.9(3) . . ?
C23F C24F H24F 125.5 . . ?
Fe2 C25F H25F 127.3 . . ?
C26F C25F Fe2 70.0(3) . . ?
C26F C25F H25F 125.5 . . ?
C26F C25F C27F 109.1(5) . . ?
C27F C25F Fe2 68.8(3) . . ?
C27F C25F H25F 125.5 . . ?
Fe2 C26F H26F 125.2 . . ?
C25F C26F Fe2 70.7(3) . . ?
C25F C26F H26F 125.6 . . ?
C29F C26F Fe2 70.1(3) . . ?
C29F C26F C25F 108.8(5) . . ?
C29F C26F H26F 125.6 . . ?
Fe2 C27F H27F 125.1 . . ?
C25F C27F Fe2 70.0(3) . . ?
C25F C27F H27F 126.9 . . ?
C28F C27F Fe2 69.6(3) . . ?
C28F C27F C25F 106.2(5) . . ?
C28F C27F H27F 126.9 . . ?
Fe2 C28F H28F 126.0 . . ?
C27F C28F Fe2 69.5(3) . . ?
C27F C28F H28F 126.7 . . ?
C27F C28F C29F 106.6(5) . . ?
C29F C28F Fe2 69.4(3) . . ?
C29F C28F H28F 126.7 . . ?
Fe2 C29F H29F 126.2 . . ?
C26F C29F Fe2 70.6(3) . . ?
C26F C29F C28F 109.3(5) . . ?
C26F C29F H29F 125.3 . . ?
C28F C29F Fe2 69.4(3) . . ?
C28F C29F H29F 125.3 . . ?
C30F Fe3 C33F 68.0(2) . . ?
C30F Fe3 C34F 40.9(2) . . ?
C30F Fe3 C39F 127.0(3) . . ?
C31F Fe3 C30F 40.1(2) . . ?
C31F Fe3 C33F 68.8(2) . . ?
C31F Fe3 C34F 68.4(2) . . ?
C31F Fe3 C35F 127.5(3) . . ?
C31F Fe3 C39F 107.9(2) . . ?
C32F Fe3 C30F 68.2(3) . . ?
C32F Fe3 C31F 41.0(2) . . ?
C32F Fe3 C33F 41.4(2) . . ?
C32F Fe3 C34F 68.5(2) . . ?
C32F Fe3 C35F 108.3(3) . . ?
C32F Fe3 C36F 127.8(3) . . ?
C32F Fe3 C39F 119.1(2) . . ?
C34F Fe3 C33F 39.9(2) . . ?
C35F Fe3 C30F 164.5(3) . . ?
C35F Fe3 C33F 120.2(3) . . ?
C35F Fe3 C34F 153.5(3) . . ?
C35F Fe3 C39F 40.2(3) . . ?
C36F Fe3 C30F 153.1(2) . . ?
C36F Fe3 C31F 165.8(3) . . ?
C36F Fe3 C33F 108.3(2) . . ?
C36F Fe3 C34F 118.9(2) . . ?
C36F Fe3 C35F 40.9(2) . . ?
C36F Fe3 C39F 68.2(3) . . ?
C37F Fe3 C30F 118.8(2) . . ?
C37F Fe3 C31F 152.1(3) . . ?
C37F Fe3 C32F 165.6(3) . . ?
C37F Fe3 C33F 127.0(2) . . ?
C37F Fe3 C34F 107.8(2) . . ?
C37F Fe3 C35F 68.4(2) . . ?
C37F Fe3 C36F 40.7(2) . . ?
C37F Fe3 C38F 40.9(2) . . ?
C37F Fe3 C39F 68.1(2) . . ?
C38F Fe3 C30F 107.7(3) . . ?
C38F Fe3 C31F 118.0(3) . . ?
C38F Fe3 C32F 152.3(2) . . ?
C38F Fe3 C33F 164.7(2) . . ?
C38F Fe3 C34F 127.4(3) . . ?
C38F Fe3 C35F 68.0(3) . . ?
C38F Fe3 C36F 68.5(3) . . ?
C38F Fe3 C39F 40.1(2) . . ?
C39F Fe3 C33F 154.1(3) . . ?
C39F Fe3 C34F 164.8(3) . . ?
Fe3 C30F H30F 126.3 . . ?
C31F C30F Fe3 69.9(3) . . ?
C31F C30F H30F 125.7 . . ?
C31F C30F C34F 108.6(6) . . ?
C34F C30F Fe3 69.7(3) . . ?
C34F C30F H30F 125.7 . . ?
Fe3 C31F H31F 126.3 . . ?
C30F C31F Fe3 70.1(3) . . ?
C30F C31F H31F 126.0 . . ?
C30F C31F C32F 107.9(5) . . ?
C32F C31F Fe3 69.2(3) . . ?
C32F C31F H31F 126.0 . . ?
Fe3 C32F H32F 125.6 . . ?
C31F C32F Fe3 69.8(3) . . ?
C31F C32F H32F 126.3 . . ?
C31F C32F C33F 107.3(5) . . ?
C33F C32F Fe3 69.9(3) . . ?
C33F C32F H32F 126.3 . . ?
Fe3 C33F H33F 126.8 . . ?
C32F C33F Fe3 68.7(3) . . ?
C32F C33F H33F 126.0 . . ?
C34F C33F Fe3 70.1(3) . . ?
C34F C33F C32F 107.9(6) . . ?
C34F C33F H33F 126.0 . . ?
Fe3 C34F H34F 126.1 . . ?
C30F C34F Fe3 69.4(3) . . ?
C30F C34F H34F 125.9 . . ?
C33F C34F Fe3 70.1(3) . . ?
C33F C34F C30F 108.2(5) . . ?
C33F C34F H34F 125.9 . . ?
Fe3 C35F H35F 126.2 . . ?
C36F C35F Fe3 69.4(3) . . ?
C36F C35F H35F 126.0 . . ?
C39F C35F Fe3 70.0(4) . . ?
C39F C35F H35F 126.0 . . ?
C39F C35F C36F 108.0(6) . . ?
Fe3 C36F H36F 126.5 . . ?
C35F C36F Fe3 69.7(3) . . ?
C35F C36F H36F 126.4 . . ?
C37F C36F Fe3 68.9(3) . . ?
C37F C36F C35F 107.1(6) . . ?
C37F C36F H36F 126.4 . . ?
Fe3 C37F H37F 125.5 . . ?
C36F C37F Fe3 70.4(3) . . ?
C36F C37F H37F 125.9 . . ?
C36F C37F C38F 108.2(5) . . ?
C38F C37F Fe3 69.8(3) . . ?
C38F C37F H37F 125.9 . . ?
Fe3 C38F H38F 125.6 . . ?
C37F C38F Fe3 69.3(3) . . ?
C37F C38F H38F 125.9 . . ?
C39F C38F Fe3 70.7(3) . . ?
C39F C38F C37F 108.2(6) . . ?
C39F C38F H38F 125.9 . . ?
Fe3 C39F H39F 126.8 . . ?
C35F C39F Fe3 69.8(3) . . ?
C35F C39F H39F 125.8 . . ?
C38F C39F Fe3 69.2(3) . . ?
C38F C39F C35F 108.5(6) . . ?
C38F C39F H39F 125.8 . . ?
C41F C40F H40A 127.9 . . ?
C44F C40F H40A 127.9 . . ?
C44F C40F C41F 104.3(16) . . ?
C40F C41F H41A 126.2 . . ?
C42F C41F C40F 107.5(17) . . ?
C42F C41F H41A 126.2 . . ?
C41F C42F H42A 125.3 . . ?
C41F C42F C43F 109.4(16) . . ?
C43F C42F H42A 125.3 . . ?
C42F C43F H43A 125.6 . . ?
C44F C43F C42F 108.9(15) . . ?
C44F C43F H43A 125.6 . . ?
C40F C44F H44A 125.1 . . ?
C43F C44F C40F 109.9(15) . . ?
C43F C44F H44A 125.1 . . ?
C46F C45F H45A 122.6 . . ?
C46F C45F C49F 115(2) . . ?
C49F C45F H45A 122.6 . . ?
C45F C46F H46A 128.8 . . ?
C45F C46F C47F 102(2) . . ?
C47F C46F H46A 128.8 . . ?
C46F C47F H47A 123.5 . . ?
C46F C47F C48F 113(2) . . ?
C48F C47F H47A 123.5 . . ?
C47F C48F H48A 127.1 . . ?
C47F C48F C49F 105.8(19) . . ?
C49F C48F H48A 127.1 . . ?
C45F C49F C48F 103.7(19) . . ?
C45F C49F H49A 128.2 . . ?
C48F C49F H49A 128.2 . . ?
C51F C50F H50A 125.5 . . ?
C51F C50F C54F 108.9(8) . . ?
C54F C50F H50A 125.5 . . ?
C50F C51F H51A 126.4 . . ?
C50F C51F C52F 107.1(8) . . ?
C52F C51F H51A 126.4 . . ?
C51F C52F H52A 125.7 . . ?
C53F C52F C51F 108.6(7) . . ?
C53F C52F H52A 125.7 . . ?
C52F C53F H53A 126.1 . . ?
C54F C53F C52F 107.7(7) . . ?
C54F C53F H53A 126.1 . . ?
C50F C54F H54A 126.2 . . ?
C53F C54F C50F 107.6(7) . . ?
C53F C54F H54A 126.2 . . ?
C56F C55F H55A 127.8 . . ?
C59F C55F H55A 127.8 . . ?
C59F C55F C56F 104.4(10) . . ?
C55F C56F H56A 125.1 . . ?
C57F C56F C55F 109.9(9) . . ?
C57F C56F H56A 125.1 . . ?
C56F C57F H57A 127.4 . . ?
C58F C57F C56F 105.2(10) . . ?
C58F C57F H57A 127.4 . . ?
C57F C58F H58A 124.7 . . ?
C57F C58F C59F 110.7(9) . . ?
C59F C58F H58A 124.7 . . ?
C55F C59F H59A 125.1 . . ?
C58F C59F C55F 109.8(10) . . ?
C58F C59F H59A 125.1 . . ?
C1D N1D C2D 120.4(4) . . ?
C1D N1D C3D 122.1(4) . . ?
C2D N1D C3D 117.4(4) . . ?
N1D C1D H1D 117.7 . . ?
O1D C1D N1D 124.5(4) . . ?
O1D C1D H1D 117.7 . . ?
N1D C2D H2D1 109.5 . . ?
N1D C2D H2D2 109.5 . . ?
N1D C2D H2D3 109.5 . . ?
H2D1 C2D H2D2 109.5 . . ?
H2D1 C2D H2D3 109.5 . . ?
H2D2 C2D H2D3 109.5 . . ?
N1D C3D H3D1 109.5 . . ?
N1D C3D H3D2 109.5 . . ?
N1D C3D H3D3 109.5 . . ?
H3D1 C3D H3D2 109.5 . . ?
H3D1 C3D H3D3 109.5 . . ?
H3D2 C3D H3D3 109.5 . . ?
C1D O1D Zn4 120.9(3) . . ?
H11A C11 H11B 107.9 . . ?
N11 C11 H11A 109.3 . . ?
N11 C11 H11B 109.3 . . ?
N12 C11 H11A 109.3 . . ?
N12 C11 H11B 109.3 . . ?
N12 C11 N11 111.8(3) . . ?
H12A C12 H12B 107.9 . . ?
N12 C12 H12A 109.3 . . ?
N12 C12 H12B 109.3 . . ?
N12 C12 N14 111.8(3) . . ?
N14 C12 H12A 109.3 . . ?
N14 C12 H12B 109.3 . . ?
H13A C13 H13B 107.9 . . ?
N13 C13 H13A 109.2 . . ?
N13 C13 H13B 109.2 . . ?
N13 C13 N14 112.1(3) . . ?
N14 C13 H13A 109.2 . . ?
N14 C13 H13B 109.2 . . ?
H14A C14 H14B 107.9 . . ?
N12 C14 H14A 109.1 . . ?
N12 C14 H14B 109.1 . . ?
N13 C14 H14A 109.1 . . ?
N13 C14 H14B 109.1 . . ?
N13 C14 N12 112.3(3) . . ?
H15A C15 H15B 107.9 . . ?
N11 C15 H15A 109.2 . . ?
N11 C15 H15B 109.2 . . ?
N13 C15 H15A 109.2 . . ?
N13 C15 H15B 109.2 . . ?
N13 C15 N11 111.9(3) . . ?
H16A C16 H16B 108.0 . . ?
N11 C16 H16A 109.4 . . ?
N11 C16 H16B 109.4 . . ?
N14 C16 H16A 109.4 . . ?
N14 C16 H16B 109.4 . . ?
N14 C16 N11 111.1(3) . . ?
C11 N11 Zn2 109.4(2) . . ?
C11 N11 C15 107.7(3) . . ?
C15 N11 Zn2 113.6(2) . . ?
C16 N11 Zn2 109.7(2) . . ?
C16 N11 C11 108.3(3) . . ?
C16 N11 C15 107.9(3) . . ?
C11 N12 C14 108.4(3) . . ?
C12 N12 C11 109.3(3) . . ?
C12 N12 C14 108.0(3) . . ?
C13 N13 C14 108.6(3) . . ?
C15 N13 C13 108.4(3) . . ?
C15 N13 C14 108.4(3) . . ?
C12 N14 Zn3 111.9(2) . 4_465 ?
C13 N14 Zn3 110.7(2) . 4_465 ?
C13 N14 C12 107.9(3) . . ?
C16 N14 Zn3 109.9(2) . 4_465 ?
C16 N14 C12 109.0(3) . . ?
C16 N14 C13 107.2(3) . . ?
H21A C21 H21B 108.1 . . ?
N21 C21 H21A 109.5 . . ?
N21 C21 H21B 109.5 . . ?
N23 C21 H21A 109.5 . . ?
N23 C21 H21B 109.5 . . ?
N23 C21 N21 110.8(3) . . ?
H22A C22 H22B 107.9 . . ?
N21 C22 H22A 109.2 . . ?
N21 C22 H22B 109.2 . . ?
N22 C22 H22A 109.2 . . ?
N22 C22 H22B 109.2 . . ?
N22 C22 N21 112.2(3) . . ?
H23A C23 H23B 107.9 . . ?
N21 C23 H23A 109.3 . . ?
N21 C23 H23B 109.3 . . ?
N24 C23 H23A 109.3 . . ?
N24 C23 H23B 109.3 . . ?
N24 C23 N21 111.8(3) . . ?
H24A C24 H24B 108.0 . . ?
N22 C24 H24A 109.3 . . ?
N22 C24 H24B 109.3 . . ?
N23 C24 H24A 109.3 . . ?
N23 C24 H24B 109.3 . . ?
N23 C24 N22 111.6(3) . . ?
H25A C25 H25B 107.8 . . ?
N23 C25 H25A 109.0 . . ?
N23 C25 H25B 109.0 . . ?
N23 C25 N24 112.8(3) . . ?
N24 C25 H25A 109.0 . . ?
N24 C25 H25B 109.0 . . ?
H26A C26 H26B 108.0 . . ?
N22 C26 H26A 109.3 . . ?
N22 C26 H26B 109.3 . . ?
N24 C26 H26A 109.3 . . ?
N24 C26 H26B 109.3 . . ?
N24 C26 N22 111.6(3) . . ?
C21 N21 Zn1 115.4(2) . . ?
C21 N21 C23 107.9(3) . . ?
C22 N21 Zn1 110.2(2) . . ?
C22 N21 C21 108.1(3) . . ?
C22 N21 C23 108.1(3) . . ?
C23 N21 Zn1 106.9(2) . . ?
C22 N22 Zn4 111.5(2) . . ?
C22 N22 C24 108.0(3) . . ?
C22 N22 C26 107.4(3) . . ?
C24 N22 Zn4 109.6(2) . . ?
C24 N22 C26 107.6(3) . . ?
C26 N22 Zn4 112.6(2) . . ?
C24 N23 C21 109.3(3) . . ?
C25 N23 C21 108.6(3) . . ?
C25 N23 C24 108.6(3) . . ?
C23 N24 C25 108.8(3) . . ?
C23 N24 C26 108.5(3) . . ?
C25 N24 C26 108.6(3) . . ?
O101 C101 C102 117.2(4) . . ?
O101 C101 O102 124.7(4) . . ?
O102 C101 C102 118.1(3) . . ?
C103 C102 C101 119.7(4) . . ?
C103 C102 C109 120.1(4) . . ?
C109 C102 C101 120.0(4) . . ?
C102 C103 H103 119.7 . . ?
C102 C103 C104 120.5(4) . . ?
C104 C103 H103 119.7 . . ?
C105 C104 C103 121.7(4) . . ?
C105 C104 C112 119.3(4) . . ?
C112 C104 C103 119.0(4) . . ?
C104 C105 H105 119.8 . . ?
C106 C105 C104 120.3(4) . . ?
C106 C105 H105 119.8 . . ?
C105 C106 H106 119.5 . . ?
C105 C106 C110 121.0(4) . . ?
C110 C106 H106 119.5 . . ?
C110 C107 H107 119.4 . . ?
C110 C107 C112 121.3(4) . . ?
C112 C107 H107 119.4 . . ?
C109 C108 H108 119.6 . . ?
C109 C108 C112 120.8(4) . . ?
C112 C108 H108 119.6 . . ?
C102 C109 H109 119.6 . . ?
C108 C109 C102 120.8(4) . . ?
C108 C109 H109 119.6 . . ?
C106 C110 C111 120.5(4) . . ?
C107 C110 C106 119.7(4) . . ?
C107 C110 C111 119.7(4) . . ?
C110 C111 Zn3 161.6(3) . 3_455 ?
O103 C111 Zn3 47.67(18) . 3_455 ?
O103 C111 C110 115.8(4) . . ?
O104 C111 Zn3 75.8(2) . 3_455 ?
O104 C111 C110 121.1(4) . . ?
O104 C111 O103 123.0(4) . . ?
C104 C112 C107 118.3(4) . . ?
C108 C112 C104 118.7(4) . . ?
C108 C112 C107 123.0(4) . . ?
C101 O101 Zn1 124.1(3) . . ?
C101 O102 Zn2 128.9(3) . . ?
C111 O103 Zn3 103.6(3) . 3_455 ?
O201 C201 C202 116.2(4) . . ?
O202 C201 C202 118.2(4) . . ?
O202 C201 O201 125.5(4) . . ?
C203 C202 C201 120.2(4) . . ?
C203 C202 C207 118.9(4) . . ?
C207 C202 C201 120.8(4) . . ?
C202 C203 H203 119.3 . . ?
C202 C203 C204 121.3(4) . . ?
C204 C203 H203 119.3 . . ?
C203 C204 C205 119.4(4) . . ?
C203 C204 C208 121.2(4) . . ?
C208 C204 C205 119.4(4) . . ?
C204 C205 C206 118.1(4) . . ?
C204 C205 C210 118.6(4) . . ?
C210 C205 C206 123.2(4) . . ?
C205 C206 H206 119.4 . . ?
C207 C206 C205 121.3(4) . . ?
C207 C206 H206 119.4 . . ?
C202 C207 H207 119.5 . . ?
C206 C207 C202 120.9(4) . . ?
C206 C207 H207 119.5 . . ?
C204 C208 H208 119.8 . . ?
C209 C208 C204 120.4(4) . . ?
C209 C208 H208 119.8 . . ?
C208 C209 H209 119.8 . . ?
C208 C209 C211 120.5(4) . . ?
C211 C209 H209 119.8 . . ?
C205 C210 H210 119.8 . . ?
C211 C210 C205 120.3(4) . . ?
C211 C210 H210 119.8 . . ?
C209 C211 C212 119.5(4) . . ?
C210 C211 C209 120.7(4) . . ?
C210 C211 C212 119.7(4) . . ?
C211 C212 Zn4 156.9(3) . 2_565 ?
O203 C212 Zn4 74.2(3) . 2_565 ?
O203 C212 C211 119.7(5) . . ?
O203 C212 O204 122.5(4) . . ?
O204 C212 Zn4 50.8(2) . 2_565 ?
O204 C212 C211 117.7(4) . . ?
C201 O201 Zn1 131.6(3) . . ?
C201 O202 Zn2 120.2(3) . . ?
C212 O204 Zn4 100.4(3) . 2_565 ?
O301 C301 C302 115.3(4) . . ?
O301 C301 O302 126.7(4) . . ?
O302 C301 C302 118.0(4) . . ?
C303 C302 C301 120.8(4) . . ?
C303 C302 C309 119.7(4) . . ?
C309 C302 C301 119.5(4) . . ?
C302 C303 H303 119.6 . . ?
C302 C303 C304 120.7(4) . . ?
C304 C303 H303 119.6 . . ?
C303 C304 C305 121.7(4) . . ?
C303 C304 C307 119.4(3) . . ?
C307 C304 C305 118.9(3) . . ?
C304 C305 H305 120.0 . . ?
C312 C305 C304 120.1(4) . . ?
C312 C305 H305 120.0 . . ?
C307 C306 H306 119.6 . . ?
C310 C306 H306 119.6 . . ?
C310 C306 C307 120.9(4) . . ?
C304 C307 C306 119.1(3) . . ?
C308 C307 C304 118.9(3) . . ?
C308 C307 C306 122.0(4) . . ?
C307 C308 H308 119.9 . . ?
C309 C308 C307 120.3(4) . . ?
C309 C308 H308 119.9 . . ?
C302 C309 H309 119.6 . . ?
C308 C309 C302 120.9(4) . . ?
C308 C309 H309 119.6 . . ?
C306 C310 C311 120.5(4) . . ?
C306 C310 C312 119.6(4) . . ?
C312 C310 C311 119.9(4) . . ?
O303 C311 C310 116.9(4) . . ?
O304 C311 C310 119.3(4) . . ?
O304 C311 O303 123.8(4) . . ?
C305 C312 C310 121.4(4) . . ?
C305 C312 H312 119.3 . . ?
C310 C312 H312 119.3 . . ?
C301 O301 Zn1 127.6(3) . . ?
C301 O302 Zn2 123.8(3) . . ?
C311 O303 Zn2 129.9(3) . 4_464 ?
C311 O304 Zn1 124.6(3) . 4_464 ?
C403 C401 C402 119.4(3) . . ?
C409 C401 C402 120.4(4) . . ?
C409 C401 C403 120.2(4) . . ?
O403 C402 C401 117.3(4) . . ?
O403 C402 O404 124.4(4) . . ?
O404 C402 C401 118.3(3) . . ?
C401 C403 H403 119.8 . . ?
C404 C403 C401 120.3(4) . . ?
C404 C403 H403 119.8 . . ?
C403 C404 H404 119.8 . . ?
C403 C404 C407 120.4(4) . . ?
C407 C404 H404 119.8 . . ?
C407 C405 H405 119.4 . . ?
C411 C405 H405 119.4 . . ?
C411 C405 C407 121.2(4) . . ?
O401 C406 C411 118.1(3) . . ?
O402 C406 C411 116.9(3) . . ?
O402 C406 O401 125.0(4) . . ?
C404 C407 C405 122.0(4) . . ?
C404 C407 C408 119.8(3) . . ?
C405 C407 C408 118.2(3) . . ?
C409 C408 C407 118.2(3) . . ?
C409 C408 C410 122.4(4) . . ?
C410 C408 C407 119.3(3) . . ?
C401 C409 C408 120.9(4) . . ?
C401 C409 H409 119.5 . . ?
C408 C409 H409 119.5 . . ?
C408 C410 H410 119.7 . . ?
C412 C410 C408 120.7(4) . . ?
C412 C410 H410 119.7 . . ?
C405 C411 C406 119.5(4) . . ?
C405 C411 C412 119.8(4) . . ?
C412 C411 C406 120.7(3) . . ?
C410 C412 C411 120.8(4) . . ?
C410 C412 H412 119.6 . . ?
C411 C412 H412 119.6 . . ?
C406 O401 Zn4 136.2(2) . . ?
C406 O402 Zn3 123.0(3) . . ?
C402 O403 Zn4 122.6(3) . 1_554 ?
C402 O404 Zn3 135.9(2) . 1_554 ?

loop_
_geom_bond_atom_site_label_1
_geom_bond_atom_site_label_2
_geom_bond_distance
_geom_bond_site_symmetry_2
_geom_bond_publ_flag
Zn1 Zn2 2.8827(5) . ?
Zn1 N21 2.065(3) . yes
Zn1 O101 2.022(3) . yes
Zn1 O201 2.018(3) . yes
Zn1 O301 2.033(3) . yes
Zn1 O304 2.051(3) 4_565 yes
Zn2 N11 2.068(3) . yes
Zn2 O102 2.038(3) . yes
Zn2 O202 2.045(3) . yes
Zn2 O302 2.049(3) . yes
Zn2 O303 2.019(3) 4_565 yes
Zn4 O1D 2.205(3) . yes
Zn4 N22 2.195(3) . yes
Zn4 O204 2.027(3) 2_564 yes
Zn4 O401 1.988(3) . yes
Zn4 O403 1.996(3) 1_556 yes
Zn3 N14 2.129(3) 4_564 yes
Zn3 O103 1.956(3) 3_545 yes
Zn3 O402 1.945(3) . yes
Zn3 O404 1.981(3) 1_556 yes
Fe1 C10F 2.047(5) . ?
Fe1 C11F 2.038(5) . ?
Fe1 C12F 2.038(5) . ?
Fe1 C13F 2.027(5) . ?
Fe1 C14F 2.044(5) . ?
Fe1 C15F 2.039(5) . ?
Fe1 C16F 2.060(5) . ?
Fe1 C17F 2.053(5) . ?
Fe1 C18F 2.040(5) . ?
Fe1 C19F 2.049(5) . ?
C10F H10F 0.9500 . ?
C10F C16F 1.433(6) . ?
C10F C19F 1.421(7) . ?
C11F H11F 0.9500 . ?
C11F C13F 1.396(7) . ?
C11F C14F 1.426(7) . ?
C12F H12F 0.9500 . ?
C12F C14F 1.403(7) . ?
C12F C15F 1.394(8) . ?
C13F H13F 0.9500 . ?
C13F C15F 1.422(8) . ?
C14F H14F 0.9500 . ?
C15F H15F 0.9500 . ?
C16F H16F 0.9500 . ?
C16F C17F 1.414(6) . ?
C17F H17F 0.9500 . ?
C17F C18F 1.413(6) . ?
C18F H18F 0.9500 . ?
C18F C19F 1.429(7) . ?
C19F H19F 0.9500 . ?
Fe2 C20F 2.031(5) . ?
Fe2 C21F 2.039(5) . ?
Fe2 C22F 2.040(5) . ?
Fe2 C23F 2.032(5) . ?
Fe2 C24F 2.029(5) . ?
Fe2 C25F 2.056(5) . ?
Fe2 C26F 2.048(5) . ?
Fe2 C27F 2.040(5) . ?
Fe2 C28F 2.041(5) . ?
Fe2 C29F 2.041(5) . ?
C20F H20F 0.9500 . ?
C20F C21F 1.411(7) . ?
C20F C24F 1.370(7) . ?
C21F H21F 0.9500 . ?
C21F C22F 1.423(8) . ?
C22F H22F 0.9500 . ?
C22F C23F 1.408(7) . ?
C23F H23F 0.9500 . ?
C23F C24F 1.405(7) . ?
C24F H24F 0.9500 . ?
C25F H25F 0.9500 . ?
C25F C26F 1.381(7) . ?
C25F C27F 1.442(8) . ?
C26F H26F 0.9500 . ?
C26F C29F 1.373(8) . ?
C27F H27F 0.9500 . ?
C27F C28F 1.427(7) . ?
C28F H28F 0.9500 . ?
C28F C29F 1.436(7) . ?
C29F H29F 0.9500 . ?
Fe3 C30F 2.042(6) . ?
Fe3 C31F 2.040(5) . ?
Fe3 C32F 2.031(5) . ?
Fe3 C33F 2.047(5) . ?
Fe3 C34F 2.046(5) . ?
Fe3 C35F 2.040(6) . ?
Fe3 C36F 2.037(6) . ?
Fe3 C37F 2.018(5) . ?
Fe3 C38F 2.023(6) . ?
Fe3 C39F 2.042(5) . ?
C30F H30F 0.9500 . ?
C30F C31F 1.399(8) . ?
C30F C34F 1.428(8) . ?
C31F H31F 0.9500 . ?
C31F C32F 1.424(9) . ?
C32F H32F 0.9500 . ?
C32F C33F 1.442(7) . ?
C33F H33F 0.9500 . ?
C33F C34F 1.395(8) . ?
C34F H34F 0.9500 . ?
C35F H35F 0.9500 . ?
C35F C36F 1.424(8) . ?
C35F C39F 1.404(9) . ?
C36F H36F 0.9500 . ?
C36F C37F 1.410(8) . ?
C37F H37F 0.9500 . ?
C37F C38F 1.411(7) . ?
C38F H38F 0.9500 . ?
C38F C39F 1.395(9) . ?
C39F H39F 0.9500 . ?
C40F H40A 0.9500 . ?
C40F C41F 1.47(3) . ?
C40F C44F 1.42(2) . ?
C41F H41A 0.9500 . ?
C41F C42F 1.37(3) . ?
C42F H42A 0.9500 . ?
C42F C43F 1.39(2) . ?
C43F H43A 0.9500 . ?
C43F C44F 1.36(2) . ?
C44F H44A 0.9500 . ?
C45F H45A 0.9500 . ?
C45F C46F 1.357(18) . ?
C45F C49F 1.400(18) . ?
C46F H46A 0.9500 . ?
C46F C47F 1.371(17) . ?
C47F H47A 0.9500 . ?
C47F C48F 1.40(3) . ?
C48F H48A 0.9500 . ?
C48F C49F 1.409(17) . ?
C49F H49A 0.9500 . ?
C50F H50A 0.9500 . ?
C50F C51F 1.391(12) . ?
C50F C54F 1.430(11) . ?
C51F H51A 0.9500 . ?
C51F C52F 1.420(12) . ?
C52F H52A 0.9500 . ?
C52F C53F 1.417(11) . ?
C53F H53A 0.9500 . ?
C53F C54F 1.399(10) . ?
C54F H54A 0.9500 . ?
C55F H55A 0.9500 . ?
C55F C56F 1.462(15) . ?
C55F C59F 1.416(13) . ?
C56F H56A 0.9500 . ?
C56F C57F 1.450(14) . ?
C57F H57A 0.9500 . ?
C57F C58F 1.395(14) . ?
C58F H58A 0.9500 . ?
C58F C59F 1.411(14) . ?
C59F H59A 0.9500 . ?
N1D C1D 1.316(5) . ?
N1D C2D 1.454(7) . ?
N1D C3D 1.465(6) . ?
C1D H1D 0.9500 . ?
C1D O1D 1.250(5) . ?
C2D H2D1 0.9800 . ?
C2D H2D2 0.9800 . ?
C2D H2D3 0.9800 . ?
C3D H3D1 0.9800 . ?
C3D H3D2 0.9800 . ?
C3D H3D3 0.9800 . ?
C11 H11A 0.9900 . ?
C11 H11B 0.9900 . ?
C11 N11 1.497(5) . ?
C11 N12 1.461(5) . ?
C12 H12A 0.9900 . ?
C12 H12B 0.9900 . ?
C12 N12 1.460(5) . ?
C12 N14 1.498(5) . ?
C13 H13A 0.9900 . ?
C13 H13B 0.9900 . ?
C13 N13 1.467(5) . ?
C13 N14 1.493(5) . ?
C14 H14A 0.9900 . ?
C14 H14B 0.9900 . ?
C14 N12 1.480(5) . ?
C14 N13 1.471(5) . ?
C15 H15A 0.9900 . ?
C15 H15B 0.9900 . ?
C15 N11 1.501(5) . ?
C15 N13 1.452(5) . ?
C16 H16A 0.9900 . ?
C16 H16B 0.9900 . ?
C16 N11 1.494(5) . ?
C16 N14 1.481(5) . ?
N14 Zn3 2.128(3) 4_465 ?
C21 H21A 0.9900 . ?
C21 H21B 0.9900 . ?
C21 N21 1.498(5) . ?
C21 N23 1.468(5) . ?
C22 H22A 0.9900 . ?
C22 H22B 0.9900 . ?
C22 N21 1.487(5) . ?
C22 N22 1.475(5) . ?
C23 H23A 0.9900 . ?
C23 H23B 0.9900 . ?
C23 N21 1.500(5) . ?
C23 N24 1.448(5) . ?
C24 H24A 0.9900 . ?
C24 H24B 0.9900 . ?
C24 N22 1.502(5) . ?
C24 N23 1.466(5) . ?
C25 H25A 0.9900 . ?
C25 H25B 0.9900 . ?
C25 N23 1.461(5) . ?
C25 N24 1.464(5) . ?
C26 H26A 0.9900 . ?
C26 H26B 0.9900 . ?
C26 N22 1.512(5) . ?
C26 N24 1.468(5) . ?
C101 C102 1.498(5) . ?
C101 O101 1.253(5) . ?
C101 O102 1.258(5) . ?
C102 C103 1.374(6) . ?
C102 C109 1.400(6) . ?
C103 H103 0.9500 . ?
C103 C104 1.423(5) . ?
C104 C105 1.419(6) . ?
C104 C112 1.420(6) . ?
C105 H105 0.9500 . ?
C105 C106 1.358(5) . ?
C106 H106 0.9500 . ?
C106 C110 1.411(5) . ?
C107 H107 0.9500 . ?
C107 C110 1.361(6) . ?
C107 C112 1.422(5) . ?
C108 H108 0.9500 . ?
C108 C109 1.366(6) . ?
C108 C112 1.415(6) . ?
C109 H109 0.9500 . ?
C110 C111 1.503(5) . ?
C111 Zn3 2.572(4) 3_455 ?
C111 O103 1.273(5) . ?
C111 O104 1.236(5) . ?
O103 Zn3 1.956(3) 3_455 ?
C201 C202 1.498(5) . ?
C201 O201 1.258(5) . ?
C201 O202 1.252(5) . ?
C202 C203 1.385(6) . ?
C202 C207 1.411(6) . ?
C203 H203 0.9500 . ?
C203 C204 1.407(5) . ?
C204 C205 1.415(6) . ?
C204 C208 1.413(6) . ?
C205 C206 1.426(6) . ?
C205 C210 1.423(6) . ?
C206 H206 0.9500 . ?
C206 C207 1.358(6) . ?
C207 H207 0.9500 . ?
C208 H208 0.9500 . ?
C208 C209 1.364(6) . ?
C209 H209 0.9500 . ?
C209 C211 1.401(6) . ?
C210 H210 0.9500 . ?
C210 C211 1.366(6) . ?
C211 C212 1.518(6) . ?
C212 Zn4 2.575(5) 2_565 ?
C212 O203 1.236(6) . ?
C212 O204 1.265(6) . ?
O204 Zn4 2.027(3) 2_565 ?
C301 C302 1.510(5) . ?
C301 O301 1.249(5) . ?
C301 O302 1.251(5) . ?
C302 C303 1.372(6) . ?
C302 C309 1.407(6) . ?
C303 H303 0.9500 . ?
C303 C304 1.413(5) . ?
C304 C305 1.431(6) . ?
C304 C307 1.414(4) . ?
C305 H305 0.9500 . ?
C305 C312 1.359(6) . ?
C306 H306 0.9500 . ?
C306 C307 1.424(5) . ?
C306 C310 1.367(6) . ?
C307 C308 1.413(6) . ?
C308 H308 0.9500 . ?
C308 C309 1.375(5) . ?
C309 H309 0.9500 . ?
C310 C311 1.485(5) . ?
C310 C312 1.413(6) . ?
C311 O303 1.278(5) . ?
C311 O304 1.252(5) . ?
C312 H312 0.9500 . ?
O303 Zn2 2.019(3) 4_464 ?
O304 Zn1 2.051(3) 4_464 ?
C401 C402 1.489(5) . ?
C401 C403 1.415(6) . ?
C401 C409 1.367(5) . ?
C402 O403 1.261(5) . ?
C402 O404 1.266(5) . ?
C403 H403 0.9500 . ?
C403 C404 1.360(6) . ?
C404 H404 0.9500 . ?
C404 C407 1.403(6) . ?
C405 H405 0.9500 . ?
C405 C407 1.422(5) . ?
C405 C411 1.377(5) . ?
C406 C411 1.485(5) . ?
C406 O401 1.265(5) . ?
C406 O402 1.257(4) . ?
C407 C408 1.426(4) . ?
C408 C409 1.406(5) . ?
C408 C410 1.425(6) . ?
C409 H409 0.9500 . ?
C410 H410 0.9500 . ?
C410 C412 1.359(6) . ?
C411 C412 1.417(6) . ?
C412 H412 0.9500 . ?
O403 Zn4 1.996(3) 1_554 ?
O404 Zn3 1.981(3) 1_554 ?
